data_2001429
loop_
_publ_author_name
'van der Lee, A.'
'de Boer, J. L.'

_publ_section_title
;
 Redetermination of the structure of hessite, Ag~2~Te-III
;
_journal_issue 8
_journal_name_full 'Acta Crystallographica Section C'
_journal_page_first 1444
_journal_page_last 1446
_journal_paper_doi 10.1107/S0108270193003294
_journal_volume 49
_journal_year 1993
_chemical_formula_sum 'Ag2 Te'
_chemical_formula_weight 343.34
_space_group_IT_number 14
_symmetry_cell_setting monoclinic
_symmetry_space_group_name_Hall '-P 2ybc'
_symmetry_space_group_name_H-M 'P 1 21/c 1'
_cell_angle_alpha 90
_cell_angle_beta 124.160(10)
_cell_angle_gamma 90
_cell_formula_units_Z 4
_cell_length_a 8.1640(10)
_cell_length_b 4.4680(10)
_cell_length_c 8.9770(10)
_cell_measurement_reflns_used 22
_cell_measurement_temperature 295
_cell_measurement_theta_max 33.19
_cell_measurement_theta_min 30.50
_cell_volume 270.96(8)
_diffrn_measurement_device 'Enraf-Nonius CAD-4F'
_diffrn_measurement_method \q/2\q
_diffrn_radiation_type Mo
_diffrn_radiation_wavelength 0.71073
_diffrn_reflns_av_R_equivalents 0.061
_diffrn_reflns_limit_h_max 17
_diffrn_reflns_limit_h_min -17
_diffrn_reflns_limit_k_max 9
_diffrn_reflns_limit_k_min 0
_diffrn_reflns_limit_l_max 19
_diffrn_reflns_limit_l_min -19
_diffrn_reflns_number 6332
_diffrn_reflns_theta_max 49.99
_diffrn_standards_decay_% '0.25, 0.20, 0.29'
_diffrn_standards_interval_time 120
_diffrn_standards_number 3
_exptl_absorpt_coefficient_mu 24.56
_exptl_absorpt_correction_T_max 7.95
_exptl_absorpt_correction_T_min 4.95
_exptl_absorpt_correction_type 'integration (Spek, 1983)'
_exptl_crystal_colour grey
_exptl_crystal_density_diffrn 8.395
_exptl_crystal_description cylinder
_exptl_crystal_size_max 0.15
_exptl_crystal_size_rad 0.05
_refine_diff_density_max 5.7
_refine_diff_density_min -5.8
_refine_ls_extinction_coef 370.E1(10)
_refine_ls_extinction_method 'Zachariasen (gaussian)'
_refine_ls_goodness_of_fit_obs 6.979
_refine_ls_number_parameters 29
_refine_ls_number_reflns 2266
_refine_ls_R_factor_obs 0.057
_refine_ls_shift/esd_max <10^-5^
_refine_ls_structure_factor_coef F
_refine_ls_weighting_details 'w = 1/\s^2^(F)'
_refine_ls_weighting_scheme calc
_refine_ls_wR_factor_obs 0.042
_reflns_number_observed 2266
_reflns_number_total 3060
_reflns_observed_criterion I>2.5\s(I)
_cod_data_source_file ha1058.cif
_cod_data_source_block ha1058_structure_1_of_1
_cod_depositor_comments
;
The following automatic conversions were performed:

'_refine_ls_weighting_scheme' value '1/\s^2^(F)' was changed to
'calc'. New tag '_refine_ls_weighting_details' was created. The value
of the new tag was set to 'w = 1/\s^2^(F)'.

Automatic conversion script
Id: cif_fix_values 3143 2015-03-26 13:38:13Z robertas 
;
_cod_original_cell_volume 271.00(10)
_cod_original_formula_sum 'Ag2 Te1'
_cod_database_code 2001429

loop_
_symmetry_equiv_pos_as_xyz
x,y,z
-x,-y,-z
x,1/2-y,1/2+z
-x,-1/2+y,-1/2-z

loop_
_atom_site_label
_atom_site_fract_x
_atom_site_fract_y
_atom_site_fract_z
Ag(1) .01880(9) .1507(2) .37099(7)
Ag(2) .33270(10) .8383(2) .99566(9)
Te .27179(6) .15840(10) .24247(5)

loop_
_geom_angle_atom_site_label_1
_geom_angle_atom_site_label_2
_geom_angle_atom_site_label_3
_geom_angle_site_symmetry_1
_geom_angle_site_symmetry_2
_geom_angle_site_symmetry_3
_geom_angle
Te Ag(1) Te . . 4_556 119.17(3)
Te Ag(1) Te . . 4_566 117.47(3)
Te Ag(1) Te . . 3 104.48(2)
Te Ag(1) Te 4_556 . 4_566 96.66(2)
Te Ag(1) Te 4_556 . 3 122.01(2)
Te Ag(1) Te 4_566 . 3 94.85(2)
Te Ag(2) Te 3 . 1_566 155.79(3)
Te Ag(2) Te 3 . 4_667 92.60(2)
Te Ag(2) Te 3 . 3_565 95.32(2)
Te Ag(2) Te 1_566 . 4_667 96.31(2)
Te Ag(2) Te 1_566 . 3_565 100.38(2)
Te Ag(2) Te 4_667 . 3_565 117.49(3)

loop_
_geom_bond_atom_site_label_1
_geom_bond_atom_site_label_2
_geom_bond_site_symmetry_1
_geom_bond_site_symmetry_2
_geom_bond_distance
Ag(1) Te . . 2.8765(7)
Ag(1) Te . 3 2.8947(7)
Ag(1) Te . 4_556 2.9648(8)
Ag(1) Te . 4_566 3.0163(8)
Ag(1) Ag(1) . 2_556 2.8410(10)
Ag(1) Ag(1) . 4_556 3.0091(7)
Ag(1) Ag(2) . 2_566 2.9093(8)
Ag(1) Ag(2) . 3_554 3.0610(10)
Ag(1) Ag(2) . 3_564 3.1330(10)
Ag(2) Ag(2) . 2_677 3.053(2)
Ag(2) Te . 4_667 2.8415(7)
Ag(2) Te . 1_566 2.9050(8)
Ag(2) Te . 3 3.0114(9)
Ag(2) Te . 3_565 3.0340(10)
Ag(2) Te . 1_556 3.9523(9)
Te Te . 2_656 4.2331(8)
Te Te . 4_656 4.2811(7)
Te Te . 2 4.3534(8)
